data_1573048
loop_
_publ_author_name
'You, Lijun'
'Roth, Daniel'
'Greb, Lutz'

_publ_section_title
;
 Structural Constraint at a P--P Bond: Phosphinophosphination of Alkenes,
 Alkynes, and Carbonyls by a Concerted Mechanism
;
_journal_name_full 'Chemical Science'
_journal_paper_doi 10.1039/D4SC06581F
_journal_year 2024
_chemical_formula_moiety '2(C32 H34 Cl N O P2), C Cl2'
_chemical_formula_sum 'C32.5 H34 Cl2 N O P2'
_chemical_formula_weight 587.45
_space_group_crystal_system triclinic
_space_group_IT_number 2
_space_group_name_Hall '-P 1'
_space_group_name_H-M_alt 'P -1'
_atom_sites_solution_hydrogens geom
_atom_sites_solution_primary direct
_audit_creation_method
;FinalCif V130 by Daniel Kratzert, Freiburg 2023, 
https://dkratzert.de/finalcif.html
;
_audit_update_record
;
2024-05-22 deposited with the CCDC.	2024-11-04 downloaded from the CCDC.
;
_cell_angle_alpha 103.948(13)
_cell_angle_beta 103.841(14)
_cell_angle_gamma 97.750(13)
_cell_formula_units_Z 4
_cell_length_a 12.944(5)
_cell_length_b 13.582(4)
_cell_length_c 19.223(7)
_cell_measurement_reflns_used 7751
_cell_measurement_temperature 100(2)
_cell_measurement_theta_max 30.575
_cell_measurement_theta_min 2.346
_cell_volume 3117.5(19)
_computing_cell_refinement 'SAINT V8.40B'
_computing_data_collection 'Bruker BIS V6.2.15/2021-03-15 and APEX4 2021.10-0'
_computing_data_reduction 'SAINT V8.40B'
_computing_structure_refinement 'SHELXL-2019/1 (Sheldrick, 2019)'
_computing_structure_solution 'SHELXT 2018/2 (Sheldrick, 2018)'
_diffrn_ambient_environment N~2~
_diffrn_ambient_temperature 100(2)
_diffrn_detector CPAD
_diffrn_detector_area_resol_mean 7.41
_diffrn_detector_type 'Bruker PHOTON III'
_diffrn_measured_fraction_theta_full 0.999
_diffrn_measured_fraction_theta_max 0.980
_diffrn_measurement_device 'three-circle diffractometer'
_diffrn_measurement_device_type 'Bruker D8 VENTURE dual wavelength Mo/Cu'
_diffrn_measurement_method '\w and \f scans'
_diffrn_measurement_specimen_support 'MiTeGen micromount'
_diffrn_radiation_monochromator 'mirror optics'
_diffrn_radiation_probe x-ray
_diffrn_radiation_type MoK\a
_diffrn_radiation_wavelength 0.71073
_diffrn_reflns_av_R_equivalents 0.0971
_diffrn_reflns_av_unetI/netI 0.0565
_diffrn_reflns_Laue_measured_fraction_full 0.999
_diffrn_reflns_Laue_measured_fraction_max 0.980
_diffrn_reflns_limit_h_max 18
_diffrn_reflns_limit_h_min -18
_diffrn_reflns_limit_k_max 19
_diffrn_reflns_limit_k_min -19
_diffrn_reflns_limit_l_max 27
_diffrn_reflns_limit_l_min -27
_diffrn_reflns_number 151734
_diffrn_reflns_point_group_measured_fraction_full 0.999
_diffrn_reflns_point_group_measured_fraction_max 0.980
_diffrn_reflns_theta_full 25.242
_diffrn_reflns_theta_max 30.896
_diffrn_reflns_theta_min 2.040
_diffrn_source 'microfocus sealed X-ray tube'
_diffrn_source_current 1.4
_diffrn_source_type 'Incoatec I\ms'
_diffrn_source_voltage 50.0
_exptl_absorpt_coefficient_mu 0.337
_exptl_absorpt_correction_T_max 0.7461
_exptl_absorpt_correction_T_min 0.6612
_exptl_absorpt_correction_type multi-scan
_exptl_absorpt_process_details
;SADABS-2016/2 - Bruker AXS area detector scaling and absorption correction: 
Krause, L., Herbst-Irmer, R., Sheldrick G.M. & Stalke D., J. Appl. Cryst. 48 
(2015) 3-10
;
_exptl_crystal_colour colourless
_exptl_crystal_density_diffrn 1.252
_exptl_crystal_description block
_exptl_crystal_F_000 1232
_exptl_crystal_recrystallization_method
;Single crystals suitable for X-ray diffraction were grown by cooling a 
concentrated solution in CH2Cl2 to -40 &#8451;.
;
_exptl_crystal_size_max 0.376
_exptl_crystal_size_mid 0.343
_exptl_crystal_size_min 0.210
_refine_diff_density_max 1.361
_refine_diff_density_min -1.425
_refine_diff_density_rms 0.120
_refine_ls_extinction_method none
_refine_ls_goodness_of_fit_ref 1.089
_refine_ls_hydrogen_treatment constr
_refine_ls_matrix_type full
_refine_ls_number_parameters 738
_refine_ls_number_reflns 19305
_refine_ls_number_restraints 154
_refine_ls_restrained_S_all 1.101
_refine_ls_R_factor_all 0.0684
_refine_ls_R_factor_gt 0.0565
_refine_ls_shift/su_max 0.001
_refine_ls_shift/su_mean 0.000
_refine_ls_structure_factor_coef Fsqd
_refine_ls_weighting_details 'w=1/[\s^2^(Fo^2^)+(0.0757P)^2^+1.8067P] where P=(Fo^2^+2Fc^2^)/3'
_refine_ls_weighting_scheme calc
_refine_ls_wR_factor_gt 0.1423
_refine_ls_wR_factor_ref 0.1546
_reflns_Friedel_coverage 0.000
_reflns_number_gt 15846
_reflns_number_total 19305
_reflns_threshold_expression 'I > 2\s(I)'
_cod_data_source_file d4sc06581f2.cif
_cod_data_source_block mo_ly084_0m_a
_cod_original_cell_volume 3117.4(18)
_cod_original_formula_sum 'C32.50 H34 Cl2 N O P2'
_cod_database_code 1573048
_shelx_shelxl_version_number 2019/1
_shelx_space_group_comment
;
The symmetry employed for this shelxl refinement is uniquely defined
by the following loop, which should always be used as a source of
symmetry information in preference to the above space-group names.
They are only intended as comments.
;
_shelx_estimated_absorpt_t_min 0.884
_shelx_estimated_absorpt_t_max 0.933
_diffrn_measurement_ambient_temperature_device_make 'Oxford Cryostream 800'

loop_
_space_group_symop_operation_xyz
'x, y, z'
'-x, -y, -z'

loop_
_atom_site_label
_atom_site_type_symbol
_atom_site_fract_x
_atom_site_fract_y
_atom_site_fract_z
_atom_site_U_iso_or_equiv
_atom_site_adp_type
_atom_site_occupancy
_atom_site_site_symmetry_order
_atom_site_calc_flag
_atom_site_refinement_flags_posn
_atom_site_refinement_flags_adp
_atom_site_refinement_flags_occupancy
_atom_site_disorder_assembly
_atom_site_disorder_group
P1 P 1.24640(3) 0.89985(3) 0.53629(2) 0.01833(9) Uani 1 1 d . . . . .
O1 O 1.30401(9) 0.93319(9) 0.47646(6) 0.0183(2) Uani 1 1 d . . . . .
N1 N 1.12442(11) 0.85741(10) 0.47210(7) 0.0159(2) Uani 1 1 d . . . . .
C1 C 1.22725(12) 0.94045(11) 0.41342(8) 0.0150(3) Uani 1 1 d . . . . .
C2 C 1.25056(12) 0.98459(12) 0.35960(9) 0.0166(3) Uani 1 1 d . . . . .
P3 P 0.21728(3) 0.34099(4) -0.02768(2) 0.02203(10) Uani 1 1 d . . . . .
C3 C 1.15946(12) 0.98038(12) 0.30119(8) 0.0162(3) Uani 1 1 d . . . . .
H3 H 1.170702 1.010265 0.263040 0.019 Uiso 1 1 calc R U . . .
P4 P 0.38942(3) 0.19282(3) 0.10929(2) 0.01858(9) Uani 1 1 d . . . . .
C4 C 1.05297(11) 0.93479(11) 0.29574(8) 0.0131(2) Uani 1 1 d . . . . .
C5 C 1.03413(11) 0.89163(11) 0.35171(8) 0.0136(2) Uani 1 1 d . . . . .
H5 H 0.962881 0.860287 0.349718 0.016 Uiso 1 1 calc R U . . .
C6 C 1.12292(12) 0.89612(10) 0.41023(8) 0.0133(2) Uani 1 1 d . . . . .
C7 C 1.02823(12) 0.80360(11) 0.48182(8) 0.0150(3) Uani 1 1 d . . . . .
C8 C 0.97426(14) 0.85480(12) 0.52898(9) 0.0199(3) Uani 1 1 d . . . . .
H8 H 1.001244 0.925963 0.555530 0.024 Uiso 1 1 calc R U . . .
C9 C 0.88078(14) 0.80166(14) 0.53719(10) 0.0230(3) Uani 1 1 d . . . . .
H9 H 0.843784 0.836145 0.569729 0.028 Uiso 1 1 calc R U . . .
C10 C 0.84142(13) 0.69806(14) 0.49780(10) 0.0220(3) Uani 1 1 d . . . . .
H10 H 0.777022 0.661797 0.503141 0.026 Uiso 1 1 calc R U . . .
C11 C 0.89579(13) 0.64671(12) 0.45037(9) 0.0186(3) Uani 1 1 d . . . . .
H11 H 0.867833 0.575812 0.423411 0.022 Uiso 1 1 calc R U . . .
C12 C 0.99062(12) 0.69838(11) 0.44215(8) 0.0152(3) Uani 1 1 d . . . . .
C13 C 0.99180(13) 0.50929(12) 0.33927(9) 0.0178(3) Uani 1 1 d . . . . .
C14 C 0.90515(14) 0.49452(14) 0.27593(10) 0.0243(3) Uani 1 1 d . . . . .
H14 H 0.888015 0.552377 0.259333 0.029 Uiso 1 1 calc R U . . .
C15 C 0.84382(15) 0.39605(16) 0.23702(11) 0.0304(4) Uani 1 1 d . . . . .
H15 H 0.784237 0.386790 0.194446 0.036 Uiso 1 1 calc R U . . .
Cl1 Cl 1.23193(3) 1.05193(3) 0.59428(2) 0.02385(9) Uani 1 1 d . . . . .
C16 C 0.86960(16) 0.31126(14) 0.26032(11) 0.0309(4) Uani 1 1 d . . . . .
H16 H 0.828272 0.243722 0.233296 0.037 Uiso 1 1 calc R U . . .
C17 C 0.95566(17) 0.32484(13) 0.32307(11) 0.0296(4) Uani 1 1 d . . . . .
H17 H 0.972835 0.266607 0.339125 0.035 Uiso 1 1 calc R U . . .
C18 C 1.01675(15) 0.42332(12) 0.36245(10) 0.0223(3) Uani 1 1 d . . . . .
H18 H 1.075735 0.432242 0.405317 0.027 Uiso 1 1 calc R U . . .
C19 C 1.18554(13) 0.62631(12) 0.45405(10) 0.0198(3) Uani 1 1 d . . . . .
C20 C 1.17934(14) 0.61655(13) 0.52367(10) 0.0225(3) Uani 1 1 d . . . . .
H20 H 1.111757 0.614468 0.535090 0.027 Uiso 1 1 calc R U . . .
C21 C 1.27025(16) 0.60985(15) 0.57646(11) 0.0293(4) Uani 1 1 d . . . . .
H21 H 1.264583 0.602772 0.623461 0.035 Uiso 1 1 calc R U . . .
C22 C 1.36917(17) 0.6135(2) 0.56051(14) 0.0412(5) Uani 1 1 d . . . . .
H22 H 1.431652 0.609108 0.596558 0.049 Uiso 1 1 calc R U . . .
C23 C 1.37676(17) 0.6235(2) 0.49213(15) 0.0490(6) Uani 1 1 d . . . . .
H23 H 1.444760 0.626008 0.481281 0.059 Uiso 1 1 calc R U . . .
C24 C 1.28605(16) 0.63010(18) 0.43888(12) 0.0351(4) Uani 1 1 d . . . . .
H24 H 1.292422 0.637175 0.392025 0.042 Uiso 1 1 calc R U . . .
C25 C 1.36611(13) 1.03335(16) 0.36398(10) 0.0258(3) Uani 1 1 d . . . . .
C26 C 1.41434(16) 1.12235(16) 0.43619(12) 0.0336(4) Uani 1 1 d . . . . .
H26A H 1.488530 1.153260 0.438667 0.050 Uiso 1 1 calc R U . . .
H26B H 1.415739 1.095588 0.479336 0.050 Uiso 1 1 calc R U . . .
H26C H 1.369579 1.175106 0.436715 0.050 Uiso 1 1 calc R U . . .
C27 C 1.43563(16) 0.9500(2) 0.36237(12) 0.0367(5) Uani 1 1 d . . . . .
H27A H 1.403722 0.893025 0.316342 0.055 Uiso 1 1 calc R U . . .
H27B H 1.437856 0.923399 0.405684 0.055 Uiso 1 1 calc R U . . .
H27C H 1.509620 0.980292 0.364042 0.055 Uiso 1 1 calc R U . . .
C29 C 0.95828(12) 0.93977(11) 0.23221(8) 0.0149(3) Uani 1 1 d . . . . .
C30 C 0.98832(14) 0.92423(14) 0.15811(9) 0.0220(3) Uani 1 1 d . . . . .
H30A H 0.924230 0.921740 0.117878 0.033 Uiso 1 1 calc R U . . .
H30B H 1.013781 0.859041 0.146641 0.033 Uiso 1 1 calc R U . . .
H30C H 1.046095 0.981998 0.162615 0.033 Uiso 1 1 calc R U . . .
C31 C 0.85684(13) 0.85766(14) 0.21957(9) 0.0230(3) Uani 1 1 d . . . . .
H31A H 0.799934 0.860244 0.176425 0.034 Uiso 1 1 calc R U . . .
H31B H 0.830693 0.871396 0.264094 0.034 Uiso 1 1 calc R U . . .
H31C H 0.875021 0.788821 0.210116 0.034 Uiso 1 1 calc R U . . .
C32 C 0.93107(15) 1.04760(13) 0.25414(10) 0.0240(3) Uani 1 1 d . . . . .
H32A H 0.994214 1.100683 0.259793 0.036 Uiso 1 1 calc R U . . .
H32B H 0.912388 1.058320 0.301524 0.036 Uiso 1 1 calc R U . . .
H32C H 0.869246 1.052604 0.215083 0.036 Uiso 1 1 calc R U . . .
C33 C 0.26184(11) 0.47948(12) 0.09524(8) 0.0157(3) Uani 1 1 d . . . . .
C34 C 0.25525(12) 0.56462(12) 0.14950(8) 0.0165(3) Uani 1 1 d . . . . .
C35 C 0.35211(12) 0.60938(12) 0.20698(8) 0.0160(3) Uani 1 1 d . . . . .
H35 H 0.351773 0.667471 0.245999 0.019 Uiso 1 1 calc R U . . .
C36 C 0.44940(11) 0.57356(11) 0.21032(8) 0.0147(3) Uani 1 1 d . . . . .
C37 C 0.45197(11) 0.48929(11) 0.15252(8) 0.0138(2) Uani 1 1 d . . . . .
H37 H 0.517028 0.464249 0.152454 0.017 Uiso 1 1 calc R U . . .
C38 C 0.35734(11) 0.44351(11) 0.09556(8) 0.0134(2) Uani 1 1 d . . . . .
C39 C 0.43088(12) 0.31497(11) 0.01683(8) 0.0162(3) Uani 1 1 d . . . . .
C40 C 0.48393(14) 0.35181(12) -0.02947(9) 0.0204(3) Uani 1 1 d . . . . .
H40 H 0.458045 0.401815 -0.052393 0.025 Uiso 1 1 calc R U . . .
C41 C 0.57513(14) 0.31527(13) -0.04220(10) 0.0224(3) Uani 1 1 d . . . . .
H41 H 0.610997 0.339240 -0.074527 0.027 Uiso 1 1 calc R U . . .
C42 C 0.61338(14) 0.24355(13) -0.00734(10) 0.0231(3) Uani 1 1 d . . . . .
H42 H 0.676820 0.219910 -0.014722 0.028 Uiso 1 1 calc R U . . .
C43 C 0.55932(14) 0.20631(13) 0.03821(10) 0.0226(3) Uani 1 1 d . . . . .
H43 H 0.585906 0.156618 0.061177 0.027 Uiso 1 1 calc R U . . .
C44 C 0.46640(13) 0.24042(12) 0.05104(9) 0.0179(3) Uani 1 1 d . . . . .
C45 C 0.48614(13) 0.12722(13) 0.15756(9) 0.0188(3) Uani 1 1 d . . . . .
C46 C 0.56745(15) 0.18829(15) 0.22151(10) 0.0271(3) Uani 1 1 d . . . . .
H46 H 0.572791 0.261174 0.236688 0.033 Uiso 1 1 calc R U . . .
C47 C 0.64055(15) 0.14317(17) 0.26307(11) 0.0310(4) Uani 1 1 d . . . . .
H47 H 0.695595 0.185442 0.306216 0.037 Uiso 1 1 calc R U . . .
C48 C 0.63338(15) 0.03744(17) 0.24187(11) 0.0295(4) Uani 1 1 d . . . . .
H48 H 0.683036 0.006850 0.270548 0.035 Uiso 1 1 calc R U . . .
C49 C 0.55377(16) -0.02394(15) 0.17881(10) 0.0272(4) Uani 1 1 d . . . . .
H49 H 0.548899 -0.096777 0.164073 0.033 Uiso 1 1 calc R U . . .
C50 C 0.48044(14) 0.02080(13) 0.13666(9) 0.0217(3) Uani 1 1 d . . . . .
H50 H 0.426125 -0.021916 0.093279 0.026 Uiso 1 1 calc R U . . .
C51 C 0.29252(13) 0.08116(13) 0.03982(9) 0.0190(3) Uani 1 1 d . . . . .
C52 C 0.30852(13) 0.03115(14) -0.02819(9) 0.0215(3) Uani 1 1 d . . . . .
H52 H 0.368314 0.059430 -0.042859 0.026 Uiso 1 1 calc R U . . .
C53 C 0.23785(15) -0.05929(15) -0.07434(10) 0.0266(4) Uani 1 1 d . . . . .
H53 H 0.250193 -0.093012 -0.120123 0.032 Uiso 1 1 calc R U . . .
C54 C 0.14947(16) -0.10114(16) -0.05457(11) 0.0307(4) Uani 1 1 d . . . . .
H54 H 0.101596 -0.163535 -0.086294 0.037 Uiso 1 1 calc R U . . .
C55 C 0.13150(17) -0.05098(17) 0.01215(12) 0.0347(4) Uani 1 1 d . . . . .
H55 H 0.070540 -0.078780 0.025901 0.042 Uiso 1 1 calc R U . . .
C56 C 0.20216(15) 0.03961(16) 0.05888(11) 0.0287(4) Uani 1 1 d . . . . .
H56 H 0.188862 0.073618 0.104241 0.034 Uiso 1 1 calc R U . . .
C57 C 0.15068(13) 0.60677(15) 0.14575(9) 0.0236(3) Uani 1 1 d . . . . .
C58 C 0.16631(17) 0.70400(18) 0.21050(11) 0.0335(4) Uani 1 1 d . . . . .
H58A H 0.221155 0.759031 0.207686 0.050 Uiso 1 1 calc R U . . .
H58B H 0.190485 0.687919 0.258092 0.050 Uiso 1 1 calc R U . . .
H58C H 0.097263 0.727213 0.207118 0.050 Uiso 1 1 calc R U . . .
C59 C 0.11655(16) 0.63616(17) 0.07224(10) 0.0309(4) Uani 1 1 d . . . . .
H59A H 0.104511 0.574803 0.029816 0.046 Uiso 1 1 calc R U . . .
H59B H 0.174153 0.689823 0.070836 0.046 Uiso 1 1 calc R U . . .
H59C H 0.049283 0.662558 0.069305 0.046 Uiso 1 1 calc R U . . .
C60 C 0.06080(15) 0.52350(19) 0.14868(13) 0.0358(5) Uani 1 1 d . . . . .
H60A H -0.007359 0.548666 0.143008 0.054 Uiso 1 1 calc R U . . .
H60B H 0.081045 0.508105 0.196813 0.054 Uiso 1 1 calc R U . . .
H60C H 0.051180 0.460427 0.108108 0.054 Uiso 1 1 calc R U . . .
C61 C 0.55223(13) 0.62769(13) 0.27403(9) 0.0230(3) Uani 1 1 d D U . . .
C62A C 0.5944(3) 0.7293(3) 0.25364(19) 0.0408(9) Uani 0.660(5) 1 d D U P A 1
H62A H 0.610126 0.709884 0.205316 0.061 Uiso 0.660(5) 1 calc R U P A 1
H62B H 0.660766 0.769432 0.292316 0.061 Uiso 0.660(5) 1 calc R U P A 1
H62C H 0.538458 0.771241 0.250692 0.061 Uiso 0.660(5) 1 calc R U P A 1
C63A C 0.5275(3) 0.6592(4) 0.34682(17) 0.0296(7) Uani 0.660(5) 1 d D U P A 1
H63A H 0.473900 0.703644 0.343425 0.044 Uiso 0.660(5) 1 calc R U P A 1
H63B H 0.594205 0.697311 0.385924 0.044 Uiso 0.660(5) 1 calc R U P A 1
H63C H 0.497979 0.597308 0.359147 0.044 Uiso 0.660(5) 1 calc R U P A 1
C64A C 0.6401(3) 0.5660(3) 0.27577(19) 0.0423(10) Uani 0.660(5) 1 d D U P A 1
H64A H 0.654785 0.549823 0.227001 0.063 Uiso 0.660(5) 1 calc R U P A 1
H64B H 0.616529 0.501390 0.287033 0.063 Uiso 0.660(5) 1 calc R U P A 1
H64C H 0.706372 0.606384 0.314396 0.063 Uiso 0.660(5) 1 calc R U P A 1
C62B C 0.5924(6) 0.5381(5) 0.3117(4) 0.0452(18) Uani 0.340(5) 1 d D U P A 2
H62D H 0.609659 0.484562 0.274465 0.068 Uiso 0.340(5) 1 calc R U P A 2
H62E H 0.534300 0.506714 0.329081 0.068 Uiso 0.340(5) 1 calc R U P A 2
H62F H 0.657295 0.569394 0.354183 0.068 Uiso 0.340(5) 1 calc R U P A 2
C63B C 0.6448(5) 0.6747(6) 0.2535(3) 0.0361(16) Uani 0.340(5) 1 d D U P A 2
H63D H 0.663041 0.622275 0.216088 0.054 Uiso 0.340(5) 1 calc R U P A 2
H63E H 0.707460 0.702142 0.297985 0.054 Uiso 0.340(5) 1 calc R U P A 2
H63F H 0.625927 0.731255 0.232749 0.054 Uiso 0.340(5) 1 calc R U P A 2
C64B C 0.5358(6) 0.7070(7) 0.3431(4) 0.0334(15) Uani 0.340(5) 1 d D U P A 2
H64D H 0.512091 0.766176 0.327990 0.050 Uiso 0.340(5) 1 calc R U P A 2
H64E H 0.604623 0.731345 0.382898 0.050 Uiso 0.340(5) 1 calc R U P A 2
H64F H 0.480516 0.672975 0.361431 0.050 Uiso 0.340(5) 1 calc R U P A 2
C28 C 1.36839(17) 1.0766(2) 0.29767(14) 0.0459(6) Uani 1 1 d . . . . .
H28A H 1.340090 1.020266 0.251033 0.069 Uiso 1 1 calc R U . . .
H28B H 1.443330 1.108358 0.302462 0.069 Uiso 1 1 calc R U . . .
H28C H 1.323213 1.128982 0.297088 0.069 Uiso 1 1 calc R U . . .
Cl2 Cl 0.24611(4) 0.44517(4) -0.09279(2) 0.03042(10) Uani 1 1 d . . . . .
P2 P 1.07145(3) 0.64101(3) 0.38242(2) 0.01708(9) Uani 1 1 d . . . . .
O2 O 0.17592(9) 0.41835(10) 0.03427(6) 0.0217(2) Uani 1 1 d . . . . .
N2 N 0.34047(10) 0.35762(10) 0.03307(7) 0.0165(2) Uani 1 1 d . . . . .
Cl1_1 Cl 0.14275(6) 0.26164(7) 0.20560(6) 0.0732(3) Uani 1 1 d D U . . .
Cl2_1 Cl 0.31423(9) 0.36861(10) 0.34113(5) 0.0874(3) Uani 1 1 d D U . . .
C1_1 C 0.2602(2) 0.3572(2) 0.24634(15) 0.0541(7) Uani 1 1 d D U . . .

loop_
_atom_site_aniso_label
_atom_site_aniso_U_11
_atom_site_aniso_U_22
_atom_site_aniso_U_33
_atom_site_aniso_U_23
_atom_site_aniso_U_13
_atom_site_aniso_U_12
P1 0.01982(18) 0.01899(18) 0.01450(17) 0.00753(14) -0.00097(14) 0.00385(14)
O1 0.0153(5) 0.0229(5) 0.0162(5) 0.0077(4) 0.0006(4) 0.0051(4)
N1 0.0183(6) 0.0147(5) 0.0134(5) 0.0067(4) 0.0004(4) 0.0019(4)
C1 0.0145(6) 0.0163(6) 0.0129(6) 0.0034(5) 0.0010(5) 0.0050(5)
C2 0.0137(6) 0.0210(7) 0.0161(6) 0.0053(5) 0.0053(5) 0.0047(5)
P3 0.01771(18) 0.0250(2) 0.01686(19) -0.00089(15) 0.00023(14) 0.00355(15)
C3 0.0163(6) 0.0206(7) 0.0137(6) 0.0066(5) 0.0055(5) 0.0047(5)
P4 0.02386(19) 0.01964(18) 0.01863(19) 0.00865(14) 0.01201(15) 0.00914(15)
C4 0.0150(6) 0.0126(6) 0.0110(6) 0.0023(5) 0.0029(5) 0.0042(5)
C5 0.0141(6) 0.0118(6) 0.0138(6) 0.0032(5) 0.0021(5) 0.0030(4)
C6 0.0171(6) 0.0108(5) 0.0119(6) 0.0031(5) 0.0032(5) 0.0039(5)
C7 0.0183(6) 0.0149(6) 0.0131(6) 0.0070(5) 0.0030(5) 0.0050(5)
C8 0.0249(7) 0.0176(7) 0.0176(7) 0.0043(5) 0.0045(6) 0.0096(6)
C9 0.0239(8) 0.0279(8) 0.0204(7) 0.0069(6) 0.0085(6) 0.0125(6)
C10 0.0184(7) 0.0278(8) 0.0225(7) 0.0109(6) 0.0065(6) 0.0061(6)
C11 0.0202(7) 0.0184(7) 0.0187(7) 0.0081(5) 0.0056(5) 0.0033(5)
C12 0.0187(6) 0.0152(6) 0.0135(6) 0.0064(5) 0.0049(5) 0.0049(5)
C13 0.0216(7) 0.0153(6) 0.0169(7) 0.0029(5) 0.0083(6) 0.0025(5)
C14 0.0256(8) 0.0249(8) 0.0218(8) 0.0063(6) 0.0055(6) 0.0057(6)
C15 0.0248(8) 0.0327(9) 0.0260(9) 0.0001(7) 0.0036(7) 0.0013(7)
Cl1 0.02798(19) 0.02198(18) 0.01674(17) 0.00154(13) 0.00265(14) 0.00267(14)
C16 0.0314(9) 0.0210(8) 0.0329(9) -0.0051(7) 0.0128(8) -0.0031(7)
C17 0.0407(10) 0.0157(7) 0.0321(9) 0.0041(6) 0.0136(8) 0.0039(7)
C18 0.0303(8) 0.0149(7) 0.0217(7) 0.0041(6) 0.0084(6) 0.0052(6)
C19 0.0178(7) 0.0145(6) 0.0250(8) 0.0025(5) 0.0067(6) 0.0006(5)
C20 0.0217(7) 0.0203(7) 0.0261(8) 0.0083(6) 0.0067(6) 0.0036(6)
C21 0.0275(9) 0.0256(8) 0.0289(9) 0.0067(7) 0.0002(7) 0.0021(7)
C22 0.0205(9) 0.0518(13) 0.0400(11) 0.0069(10) -0.0042(8) 0.0043(8)
C23 0.0183(9) 0.0739(18) 0.0474(13) 0.0063(12) 0.0089(9) 0.0051(10)
C24 0.0214(8) 0.0482(12) 0.0327(10) 0.0054(9) 0.0118(7) 0.0008(8)
C25 0.0138(7) 0.0410(10) 0.0254(8) 0.0147(7) 0.0064(6) 0.0037(6)
C26 0.0226(8) 0.0343(10) 0.0374(10) 0.0091(8) 0.0043(7) -0.0068(7)
C27 0.0192(8) 0.0602(14) 0.0349(10) 0.0128(10) 0.0110(7) 0.0170(8)
C29 0.0167(6) 0.0171(6) 0.0114(6) 0.0048(5) 0.0032(5) 0.0054(5)
C30 0.0244(7) 0.0297(8) 0.0126(6) 0.0069(6) 0.0046(6) 0.0071(6)
C31 0.0188(7) 0.0302(8) 0.0153(7) 0.0068(6) -0.0006(5) -0.0009(6)
C32 0.0294(8) 0.0223(7) 0.0193(7) 0.0050(6) 0.0011(6) 0.0137(6)
C33 0.0116(6) 0.0223(7) 0.0134(6) 0.0060(5) 0.0021(5) 0.0054(5)
C34 0.0148(6) 0.0239(7) 0.0141(6) 0.0070(5) 0.0056(5) 0.0096(5)
C35 0.0163(6) 0.0183(6) 0.0146(6) 0.0041(5) 0.0049(5) 0.0074(5)
C36 0.0126(6) 0.0167(6) 0.0151(6) 0.0054(5) 0.0031(5) 0.0039(5)
C37 0.0124(6) 0.0154(6) 0.0155(6) 0.0063(5) 0.0041(5) 0.0058(5)
C38 0.0147(6) 0.0144(6) 0.0129(6) 0.0051(5) 0.0044(5) 0.0057(5)
C39 0.0188(6) 0.0150(6) 0.0157(6) 0.0032(5) 0.0063(5) 0.0060(5)
C40 0.0259(8) 0.0181(7) 0.0217(7) 0.0095(6) 0.0091(6) 0.0077(6)
C41 0.0273(8) 0.0222(7) 0.0252(8) 0.0113(6) 0.0159(6) 0.0069(6)
C42 0.0250(8) 0.0234(7) 0.0290(8) 0.0110(6) 0.0159(7) 0.0107(6)
C43 0.0281(8) 0.0228(7) 0.0275(8) 0.0141(6) 0.0154(7) 0.0139(6)
C44 0.0229(7) 0.0176(6) 0.0183(7) 0.0080(5) 0.0105(6) 0.0076(5)
C45 0.0207(7) 0.0234(7) 0.0154(6) 0.0093(6) 0.0075(5) 0.0043(6)
C46 0.0264(8) 0.0293(9) 0.0237(8) 0.0098(7) 0.0060(7) -0.0028(7)
C47 0.0199(8) 0.0472(11) 0.0232(8) 0.0137(8) 0.0024(6) -0.0025(7)
C48 0.0219(8) 0.0518(12) 0.0238(8) 0.0225(8) 0.0081(7) 0.0125(8)
C49 0.0327(9) 0.0349(9) 0.0224(8) 0.0156(7) 0.0099(7) 0.0174(7)
C50 0.0272(8) 0.0255(8) 0.0149(7) 0.0082(6) 0.0052(6) 0.0110(6)
C51 0.0199(7) 0.0238(7) 0.0184(7) 0.0109(6) 0.0066(6) 0.0102(6)
C52 0.0199(7) 0.0330(8) 0.0158(7) 0.0108(6) 0.0048(6) 0.0127(6)
C53 0.0255(8) 0.0370(9) 0.0160(7) 0.0060(7) 0.0004(6) 0.0145(7)
C54 0.0268(9) 0.0342(9) 0.0251(8) 0.0070(7) -0.0017(7) 0.0046(7)
C55 0.0307(9) 0.0403(11) 0.0321(10) 0.0109(8) 0.0112(8) -0.0010(8)
C56 0.0283(9) 0.0345(9) 0.0261(8) 0.0093(7) 0.0135(7) 0.0044(7)
C57 0.0177(7) 0.0376(9) 0.0198(7) 0.0084(7) 0.0070(6) 0.0165(6)
C58 0.0335(10) 0.0470(11) 0.0246(9) 0.0055(8) 0.0102(7) 0.0287(9)
C59 0.0276(9) 0.0479(11) 0.0227(8) 0.0131(8) 0.0048(7) 0.0245(8)
C60 0.0182(8) 0.0578(13) 0.0387(11) 0.0162(10) 0.0154(7) 0.0152(8)
C61 0.0149(6) 0.0251(7) 0.0208(7) -0.0038(6) 0.0015(5) 0.0017(5)
C62A 0.0384(18) 0.0392(16) 0.0279(15) 0.0008(12) 0.0018(12) -0.0190(14)
C63A 0.0234(13) 0.046(2) 0.0131(11) 0.0005(13) 0.0009(9) 0.0068(15)
C64A 0.0237(14) 0.058(2) 0.0272(15) -0.0104(14) -0.0093(11) 0.0200(14)
C62B 0.043(3) 0.031(3) 0.039(3) 0.006(2) -0.022(3) 0.001(2)
C63B 0.023(2) 0.046(3) 0.025(2) -0.006(2) 0.0072(19) -0.012(2)
C64B 0.026(3) 0.045(3) 0.019(2) -0.005(2) 0.0017(19) 0.004(3)
C28 0.0213(9) 0.0838(19) 0.0448(12) 0.0407(13) 0.0137(8) 0.0025(10)
Cl2 0.0300(2) 0.0452(3) 0.01908(18) 0.01303(17) 0.00396(16) 0.01631(18)
P2 0.02257(19) 0.01344(16) 0.01740(18) 0.00515(13) 0.00946(15) 0.00263(13)
O2 0.0127(5) 0.0305(6) 0.0169(5) 0.0011(4) 0.0003(4) 0.0046(4)
N2 0.0163(6) 0.0172(6) 0.0145(6) 0.0017(4) 0.0031(4) 0.0060(4)
Cl1_1 0.0451(4) 0.0708(5) 0.0853(6) -0.0111(4) 0.0240(4) 0.0013(3)
Cl2_1 0.0880(7) 0.1110(8) 0.0566(5) 0.0272(5) 0.0059(5) 0.0190(6)
C1_1 0.0641(17) 0.0512(15) 0.0438(14) 0.0160(11) 0.0163(12) -0.0053(12)

loop_
_atom_type_symbol
_atom_type_description
_atom_type_scat_dispersion_real
_atom_type_scat_dispersion_imag
_atom_type_scat_source
C C 0.0033 0.0016 'International Tables Vol C Tables 4.2.6.8 and 6.1.1.4'
H H 0.0000 0.0000 'International Tables Vol C Tables 4.2.6.8 and 6.1.1.4'
N N 0.0061 0.0033 'International Tables Vol C Tables 4.2.6.8 and 6.1.1.4'
O O 0.0106 0.0060 'International Tables Vol C Tables 4.2.6.8 and 6.1.1.4'
P P 0.1023 0.0942 'International Tables Vol C Tables 4.2.6.8 and 6.1.1.4'
Cl Cl 0.1484 0.1585 'International Tables Vol C Tables 4.2.6.8 and 6.1.1.4'

loop_
_geom_angle_atom_site_label_1
_geom_angle_atom_site_label_2
_geom_angle_atom_site_label_3
_geom_angle
_geom_angle_site_symmetry_1
_geom_angle_site_symmetry_3
_geom_angle_publ_flag
O1 P1 N1 92.18(7) . . ?
O1 P1 Cl1 97.89(5) . . ?
N1 P1 Cl1 101.31(5) . . ?
C1 O1 P1 111.82(10) . . ?
C6 N1 C7 122.45(12) . . ?
C6 N1 P1 110.81(10) . . ?
C7 N1 P1 126.01(10) . . ?
C6 C1 C2 122.94(13) . . ?
C6 C1 O1 111.55(13) . . ?
C2 C1 O1 125.50(14) . . ?
C1 C2 C3 114.48(14) . . ?
C1 C2 C25 122.32(14) . . ?
C3 C2 C25 123.21(14) . . ?
O2 P3 N2 92.10(7) . . ?
O2 P3 Cl2 98.34(6) . . ?
N2 P3 Cl2 103.04(6) . . ?
C4 C3 C2 124.01(14) . . ?
C4 C3 H3 118.0 . . ?
C2 C3 H3 118.0 . . ?
C51 P4 C45 100.65(8) . . ?
C51 P4 C44 100.96(8) . . ?
C45 P4 C44 100.74(7) . . ?
C5 C4 C3 119.08(13) . . ?
C5 C4 C29 120.80(13) . . ?
C3 C4 C29 119.97(13) . . ?
C6 C5 C4 117.71(13) . . ?
C6 C5 H5 121.1 . . ?
C4 C5 H5 121.1 . . ?
C1 C6 C5 121.77(14) . . ?
C1 C6 N1 110.19(12) . . ?
C5 C6 N1 128.02(14) . . ?
C8 C7 C12 121.45(15) . . ?
C8 C7 N1 120.51(14) . . ?
C12 C7 N1 118.04(13) . . ?
C9 C8 C7 119.69(15) . . ?
C9 C8 H8 120.2 . . ?
C7 C8 H8 120.2 . . ?
C8 C9 C10 119.82(15) . . ?
C8 C9 H9 120.1 . . ?
C10 C9 H9 120.1 . . ?
C9 C10 C11 120.40(16) . . ?
C9 C10 H10 119.8 . . ?
C11 C10 H10 119.8 . . ?
C12 C11 C10 120.63(15) . . ?
C12 C11 H11 119.7 . . ?
C10 C11 H11 119.7 . . ?
C11 C12 C7 118.00(14) . . ?
C11 C12 P2 125.58(12) . . ?
C7 C12 P2 116.42(11) . . ?
C14 C13 C18 119.03(15) . . ?
C14 C13 P2 116.55(12) . . ?
C18 C13 P2 124.27(13) . . ?
C15 C14 C13 120.56(17) . . ?
C15 C14 H14 119.7 . . ?
C13 C14 H14 119.7 . . ?
C16 C15 C14 119.91(18) . . ?
C16 C15 H15 120.0 . . ?
C14 C15 H15 120.0 . . ?
C15 C16 C17 120.10(17) . . ?
C15 C16 H16 119.9 . . ?
C17 C16 H16 119.9 . . ?
C16 C17 C18 120.16(18) . . ?
C16 C17 H17 119.9 . . ?
C18 C17 H17 119.9 . . ?
C17 C18 C13 120.23(17) . . ?
C17 C18 H18 119.9 . . ?
C13 C18 H18 119.9 . . ?
C20 C19 C24 118.34(17) . . ?
C20 C19 P2 124.18(13) . . ?
C24 C19 P2 117.41(15) . . ?
C21 C20 C19 121.09(17) . . ?
C21 C20 H20 119.5 . . ?
C19 C20 H20 119.5 . . ?
C22 C21 C20 119.9(2) . . ?
C22 C21 H21 120.1 . . ?
C20 C21 H21 120.1 . . ?
C23 C22 C21 119.8(2) . . ?
C23 C22 H22 120.1 . . ?
C21 C22 H22 120.1 . . ?
C22 C23 C24 120.7(2) . . ?
C22 C23 H23 119.6 . . ?
C24 C23 H23 119.6 . . ?
C23 C24 C19 120.2(2) . . ?
C23 C24 H24 119.9 . . ?
C19 C24 H24 119.9 . . ?
C2 C25 C28 111.38(14) . . ?
C2 C25 C26 109.90(15) . . ?
C28 C25 C26 108.35(19) . . ?
C2 C25 C27 108.95(16) . . ?
C28 C25 C27 108.20(18) . . ?
C26 C25 C27 110.04(16) . . ?
C25 C26 H26A 109.5 . . ?
C25 C26 H26B 109.5 . . ?
H26A C26 H26B 109.5 . . ?
C25 C26 H26C 109.5 . . ?
H26A C26 H26C 109.5 . . ?
H26B C26 H26C 109.5 . . ?
C25 C27 H27A 109.5 . . ?
C25 C27 H27B 109.5 . . ?
H27A C27 H27B 109.5 . . ?
C25 C27 H27C 109.5 . . ?
H27A C27 H27C 109.5 . . ?
H27B C27 H27C 109.5 . . ?
C4 C29 C31 112.00(13) . . ?
C4 C29 C32 107.48(12) . . ?
C31 C29 C32 108.73(14) . . ?
C4 C29 C30 111.60(12) . . ?
C31 C29 C30 107.99(13) . . ?
C32 C29 C30 108.97(13) . . ?
C29 C30 H30A 109.5 . . ?
C29 C30 H30B 109.5 . . ?
H30A C30 H30B 109.5 . . ?
C29 C30 H30C 109.5 . . ?
H30A C30 H30C 109.5 . . ?
H30B C30 H30C 109.5 . . ?
C29 C31 H31A 109.5 . . ?
C29 C31 H31B 109.5 . . ?
H31A C31 H31B 109.5 . . ?
C29 C31 H31C 109.5 . . ?
H31A C31 H31C 109.5 . . ?
H31B C31 H31C 109.5 . . ?
C29 C32 H32A 109.5 . . ?
C29 C32 H32B 109.5 . . ?
H32A C32 H32B 109.5 . . ?
C29 C32 H32C 109.5 . . ?
H32A C32 H32C 109.5 . . ?
H32B C32 H32C 109.5 . . ?
C34 C33 C38 123.06(14) . . ?
C34 C33 O2 125.82(13) . . ?
C38 C33 O2 111.12(13) . . ?
C33 C34 C35 114.57(13) . . ?
C33 C34 C57 122.24(14) . . ?
C35 C34 C57 123.18(14) . . ?
C36 C35 C34 124.00(14) . . ?
C36 C35 H35 118.0 . . ?
C34 C35 H35 118.0 . . ?
C37 C36 C35 118.77(13) . . ?
C37 C36 C61 120.23(13) . . ?
C35 C36 C61 120.96(13) . . ?
C38 C37 C36 118.24(13) . . ?
C38 C37 H37 120.9 . . ?
C36 C37 H37 120.9 . . ?
C37 C38 C33 121.29(13) . . ?
C37 C38 N2 128.07(13) . . ?
C33 C38 N2 110.63(13) . . ?
C40 C39 C44 121.56(14) . . ?
C40 C39 N2 119.35(14) . . ?
C44 C39 N2 119.03(14) . . ?
C39 C40 C41 119.80(15) . . ?
C39 C40 H40 120.1 . . ?
C41 C40 H40 120.1 . . ?
C42 C41 C40 119.59(15) . . ?
C42 C41 H41 120.2 . . ?
C40 C41 H41 120.2 . . ?
C43 C42 C41 120.26(15) . . ?
C43 C42 H42 119.9 . . ?
C41 C42 H42 119.9 . . ?
C42 C43 C44 121.37(15) . . ?
C42 C43 H43 119.3 . . ?
C44 C43 H43 119.3 . . ?
C43 C44 C39 117.39(14) . . ?
C43 C44 P4 123.71(12) . . ?
C39 C44 P4 118.90(12) . . ?
C50 C45 C46 118.39(16) . . ?
C50 C45 P4 124.14(13) . . ?
C46 C45 P4 117.40(13) . . ?
C47 C46 C45 120.62(18) . . ?
C47 C46 H46 119.7 . . ?
C45 C46 H46 119.7 . . ?
C48 C47 C46 120.29(17) . . ?
C48 C47 H47 119.9 . . ?
C46 C47 H47 119.9 . . ?
C47 C48 C49 119.83(17) . . ?
C47 C48 H48 120.1 . . ?
C49 C48 H48 120.1 . . ?
C48 C49 C50 120.20(18) . . ?
C48 C49 H49 119.9 . . ?
C50 C49 H49 119.9 . . ?
C45 C50 C49 120.66(16) . . ?
C45 C50 H50 119.7 . . ?
C49 C50 H50 119.7 . . ?
C56 C51 C52 118.51(16) . . ?
C56 C51 P4 117.64(13) . . ?
C52 C51 P4 123.66(13) . . ?
C53 C52 C51 120.47(16) . . ?
C53 C52 H52 119.8 . . ?
C51 C52 H52 119.8 . . ?
C54 C53 C52 120.76(17) . . ?
C54 C53 H53 119.6 . . ?
C52 C53 H53 119.6 . . ?
C53 C54 C55 119.28(18) . . ?
C53 C54 H54 120.4 . . ?
C55 C54 H54 120.4 . . ?
C54 C55 C56 120.33(19) . . ?
C54 C55 H55 119.8 . . ?
C56 C55 H55 119.8 . . ?
C55 C56 C51 120.62(18) . . ?
C55 C56 H56 119.7 . . ?
C51 C56 H56 119.7 . . ?
C60 C57 C34 109.36(15) . . ?
C60 C57 C58 108.78(16) . . ?
C34 C57 C58 111.90(14) . . ?
C60 C57 C59 109.83(16) . . ?
C34 C57 C59 109.10(13) . . ?
C58 C57 C59 107.84(16) . . ?
C57 C58 H58A 109.5 . . ?
C57 C58 H58B 109.5 . . ?
H58A C58 H58B 109.5 . . ?
C57 C58 H58C 109.5 . . ?
H58A C58 H58C 109.5 . . ?
H58B C58 H58C 109.5 . . ?
C57 C59 H59A 109.5 . . ?
C57 C59 H59B 109.5 . . ?
H59A C59 H59B 109.5 . . ?
C57 C59 H59C 109.5 . . ?
H59A C59 H59C 109.5 . . ?
H59B C59 H59C 109.5 . . ?
C57 C60 H60A 109.5 . . ?
C57 C60 H60B 109.5 . . ?
H60A C60 H60B 109.5 . . ?
C57 C60 H60C 109.5 . . ?
H60A C60 H60C 109.5 . . ?
H60B C60 H60C 109.5 . . ?
C63A C61 C64A 113.2(2) . . ?
C63B C61 C36 116.7(3) . . ?
C63A C61 C36 111.47(18) . . ?
C64A C61 C36 112.42(17) . . ?
C63B C61 C64B 109.0(4) . . ?
C36 C61 C64B 115.9(3) . . ?
C63A C61 C62A 108.4(2) . . ?
C64A C61 C62A 106.8(3) . . ?
C36 C61 C62A 104.00(17) . . ?
C63B C61 C62B 106.3(5) . . ?
C36 C61 C62B 106.2(2) . . ?
C64B C61 C62B 101.1(4) . . ?
C61 C62A H62A 109.5 . . ?
C61 C62A H62B 109.5 . . ?
H62A C62A H62B 109.5 . . ?
C61 C62A H62C 109.5 . . ?
H62A C62A H62C 109.5 . . ?
H62B C62A H62C 109.5 . . ?
C61 C63A H63A 109.5 . . ?
C61 C63A H63B 109.5 . . ?
H63A C63A H63B 109.5 . . ?
C61 C63A H63C 109.5 . . ?
H63A C63A H63C 109.5 . . ?
H63B C63A H63C 109.5 . . ?
C61 C64A H64A 109.5 . . ?
C61 C64A H64B 109.5 . . ?
H64A C64A H64B 109.5 . . ?
C61 C64A H64C 109.5 . . ?
H64A C64A H64C 109.5 . . ?
H64B C64A H64C 109.5 . . ?
C61 C62B H62D 109.5 . . ?
C61 C62B H62E 109.5 . . ?
H62D C62B H62E 109.5 . . ?
C61 C62B H62F 109.5 . . ?
H62D C62B H62F 109.5 . . ?
H62E C62B H62F 109.5 . . ?
C61 C63B H63D 109.5 . . ?
C61 C63B H63E 109.5 . . ?
H63D C63B H63E 109.5 . . ?
C61 C63B H63F 109.5 . . ?
H63D C63B H63F 109.5 . . ?
H63E C63B H63F 109.5 . . ?
C61 C64B H64D 109.5 . . ?
C61 C64B H64E 109.5 . . ?
H64D C64B H64E 109.5 . . ?
C61 C64B H64F 109.5 . . ?
H64D C64B H64F 109.5 . . ?
H64E C64B H64F 109.5 . . ?
C25 C28 H28A 109.5 . . ?
C25 C28 H28B 109.5 . . ?
H28A C28 H28B 109.5 . . ?
C25 C28 H28C 109.5 . . ?
H28A C28 H28C 109.5 . . ?
H28B C28 H28C 109.5 . . ?
C13 P2 C19 103.72(8) . . ?
C13 P2 C12 101.78(7) . . ?
C19 P2 C12 99.70(8) . . ?
C33 O2 P3 112.48(10) . . ?
C38 N2 C39 120.44(12) . . ?
C38 N2 P3 110.83(10) . . ?
C39 N2 P3 126.14(11) . . ?
Cl1_1 C1_1 Cl2_1 112.13(16) . . ?

loop_
_geom_bond_atom_site_label_1
_geom_bond_atom_site_label_2
_geom_bond_distance
_geom_bond_site_symmetry_2
_geom_bond_publ_flag
P1 O1 1.6292(13) . ?
P1 N1 1.6815(14) . ?
P1 Cl1 2.1537(8) . ?
O1 C1 1.4047(18) . ?
N1 C6 1.4087(19) . ?
N1 C7 1.432(2) . ?
C1 C6 1.383(2) . ?
C1 C2 1.386(2) . ?
C2 C3 1.404(2) . ?
C2 C25 1.526(2) . ?
P3 O2 1.6317(13) . ?
P3 N2 1.6859(14) . ?
P3 Cl2 2.1545(9) . ?
C3 C4 1.401(2) . ?
C3 H3 0.9500 . ?
P4 C51 1.8346(18) . ?
P4 C45 1.8347(17) . ?
P4 C44 1.8368(17) . ?
C4 C5 1.397(2) . ?
C4 C29 1.531(2) . ?
C5 C6 1.386(2) . ?
C5 H5 0.9500 . ?
C7 C8 1.387(2) . ?
C7 C12 1.404(2) . ?
C8 C9 1.386(2) . ?
C8 H8 0.9500 . ?
C9 C10 1.386(3) . ?
C9 H9 0.9500 . ?
C10 C11 1.395(2) . ?
C10 H10 0.9500 . ?
C11 C12 1.392(2) . ?
C11 H11 0.9500 . ?
C12 P2 1.8394(16) . ?
C13 C14 1.396(2) . ?
C13 C18 1.396(2) . ?
C13 P2 1.8246(17) . ?
C14 C15 1.388(3) . ?
C14 H14 0.9500 . ?
C15 C16 1.385(3) . ?
C15 H15 0.9500 . ?
C16 C17 1.387(3) . ?
C16 H16 0.9500 . ?
C17 C18 1.388(2) . ?
C17 H17 0.9500 . ?
C18 H18 0.9500 . ?
C19 C20 1.396(2) . ?
C19 C24 1.397(2) . ?
C19 P2 1.8319(18) . ?
C20 C21 1.387(3) . ?
C20 H20 0.9500 . ?
C21 C22 1.383(3) . ?
C21 H21 0.9500 . ?
C22 C23 1.379(4) . ?
C22 H22 0.9500 . ?
C23 C24 1.390(3) . ?
C23 H23 0.9500 . ?
C24 H24 0.9500 . ?
C25 C28 1.532(3) . ?
C25 C26 1.533(3) . ?
C25 C27 1.538(3) . ?
C26 H26A 0.9800 . ?
C26 H26B 0.9800 . ?
C26 H26C 0.9800 . ?
C27 H27A 0.9800 . ?
C27 H27B 0.9800 . ?
C27 H27C 0.9800 . ?
C29 C31 1.533(2) . ?
C29 C32 1.536(2) . ?
C29 C30 1.538(2) . ?
C30 H30A 0.9800 . ?
C30 H30B 0.9800 . ?
C30 H30C 0.9800 . ?
C31 H31A 0.9800 . ?
C31 H31B 0.9800 . ?
C31 H31C 0.9800 . ?
C32 H32A 0.9800 . ?
C32 H32B 0.9800 . ?
C32 H32C 0.9800 . ?
C33 C34 1.386(2) . ?
C33 C38 1.388(2) . ?
C33 O2 1.3994(18) . ?
C34 C35 1.404(2) . ?
C34 C57 1.532(2) . ?
C35 C36 1.403(2) . ?
C35 H35 0.9500 . ?
C36 C37 1.400(2) . ?
C36 C61 1.528(2) . ?
C37 C38 1.382(2) . ?
C37 H37 0.9500 . ?
C38 N2 1.4077(19) . ?
C39 C40 1.389(2) . ?
C39 C44 1.404(2) . ?
C39 N2 1.4399(19) . ?
C40 C41 1.392(2) . ?
C40 H40 0.9500 . ?
C41 C42 1.389(2) . ?
C41 H41 0.9500 . ?
C42 C43 1.387(2) . ?
C42 H42 0.9500 . ?
C43 C44 1.400(2) . ?
C43 H43 0.9500 . ?
C45 C50 1.390(2) . ?
C45 C46 1.400(2) . ?
C46 C47 1.393(3) . ?
C46 H46 0.9500 . ?
C47 C48 1.379(3) . ?
C47 H47 0.9500 . ?
C48 C49 1.382(3) . ?
C48 H48 0.9500 . ?
C49 C50 1.397(2) . ?
C49 H49 0.9500 . ?
C50 H50 0.9500 . ?
C51 C56 1.396(2) . ?
C51 C52 1.397(2) . ?
C52 C53 1.384(3) . ?
C52 H52 0.9500 . ?
C53 C54 1.383(3) . ?
C53 H53 0.9500 . ?
C54 C55 1.388(3) . ?
C54 H54 0.9500 . ?
C55 C56 1.388(3) . ?
C55 H55 0.9500 . ?
C56 H56 0.9500 . ?
C57 C60 1.531(3) . ?
C57 C58 1.533(3) . ?
C57 C59 1.540(3) . ?
C58 H58A 0.9800 . ?
C58 H58B 0.9800 . ?
C58 H58C 0.9800 . ?
C59 H59A 0.9800 . ?
C59 H59B 0.9800 . ?
C59 H59C 0.9800 . ?
C60 H60A 0.9800 . ?
C60 H60B 0.9800 . ?
C60 H60C 0.9800 . ?
C61 C63B 1.463(5) . ?
C61 C63A 1.485(3) . ?
C61 C64A 1.500(3) . ?
C61 C64B 1.574(6) . ?
C61 C62A 1.586(4) . ?
C61 C62B 1.641(6) . ?
C62A H62A 0.9800 . ?
C62A H62B 0.9800 . ?
C62A H62C 0.9800 . ?
C63A H63A 0.9800 . ?
C63A H63B 0.9800 . ?
C63A H63C 0.9800 . ?
C64A H64A 0.9800 . ?
C64A H64B 0.9800 . ?
C64A H64C 0.9800 . ?
C62B H62D 0.9800 . ?
C62B H62E 0.9800 . ?
C62B H62F 0.9800 . ?
C63B H63D 0.9800 . ?
C63B H63E 0.9800 . ?
C63B H63F 0.9800 . ?
C64B H64D 0.9800 . ?
C64B H64E 0.9800 . ?
C64B H64F 0.9800 . ?
C28 H28A 0.9800 . ?
C28 H28B 0.9800 . ?
C28 H28C 0.9800 . ?
Cl1_1 C1_1 1.737(3) . ?
Cl2_1 C1_1 1.749(3) . ?

loop_
_geom_torsion_atom_site_label_1
_geom_torsion_atom_site_label_2
_geom_torsion_atom_site_label_3
_geom_torsion_atom_site_label_4
_geom_torsion
_geom_torsion_site_symmetry_1
_geom_torsion_site_symmetry_2
_geom_torsion_site_symmetry_3
_geom_torsion_site_symmetry_4
_geom_torsion_publ_flag
N1 P1 O1 C1 17.10(10) . . . . ?
Cl1 P1 O1 C1 -84.63(10) . . . . ?
O1 P1 N1 C6 -16.70(11) . . . . ?
Cl1 P1 N1 C6 81.79(10) . . . . ?
O1 P1 N1 C7 172.90(12) . . . . ?
Cl1 P1 N1 C7 -88.60(12) . . . . ?
P1 O1 C1 C6 -13.19(15) . . . . ?
P1 O1 C1 C2 167.70(13) . . . . ?
C6 C1 C2 C3 -0.2(2) . . . . ?
O1 C1 C2 C3 178.81(13) . . . . ?
C6 C1 C2 C25 179.91(15) . . . . ?
O1 C1 C2 C25 -1.1(2) . . . . ?
C1 C2 C3 C4 -0.7(2) . . . . ?
C25 C2 C3 C4 179.16(15) . . . . ?
C2 C3 C4 C5 0.9(2) . . . . ?
C2 C3 C4 C29 176.44(13) . . . . ?
C3 C4 C5 C6 -0.1(2) . . . . ?
C29 C4 C5 C6 -175.63(12) . . . . ?
C2 C1 C6 C5 1.0(2) . . . . ?
O1 C1 C6 C5 -178.18(12) . . . . ?
C2 C1 C6 N1 179.74(13) . . . . ?
O1 C1 C6 N1 0.60(17) . . . . ?
C4 C5 C6 C1 -0.8(2) . . . . ?
C4 C5 C6 N1 -179.30(13) . . . . ?
C7 N1 C6 C1 -177.46(13) . . . . ?
P1 N1 C6 C1 11.74(15) . . . . ?
C7 N1 C6 C5 1.2(2) . . . . ?
P1 N1 C6 C5 -169.57(12) . . . . ?
C6 N1 C7 C8 -99.13(17) . . . . ?
P1 N1 C7 C8 70.22(18) . . . . ?
C6 N1 C7 C12 80.65(18) . . . . ?
P1 N1 C7 C12 -110.00(15) . . . . ?
C12 C7 C8 C9 -0.3(2) . . . . ?
N1 C7 C8 C9 179.46(14) . . . . ?
C7 C8 C9 C10 -0.5(2) . . . . ?
C8 C9 C10 C11 0.5(3) . . . . ?
C9 C10 C11 C12 0.4(2) . . . . ?
C10 C11 C12 C7 -1.2(2) . . . . ?
C10 C11 C12 P2 179.57(12) . . . . ?
C8 C7 C12 C11 1.2(2) . . . . ?
N1 C7 C12 C11 -178.62(13) . . . . ?
C8 C7 C12 P2 -179.52(12) . . . . ?
N1 C7 C12 P2 0.70(18) . . . . ?
C18 C13 C14 C15 0.7(3) . . . . ?
P2 C13 C14 C15 176.43(14) . . . . ?
C13 C14 C15 C16 -1.0(3) . . . . ?
C14 C15 C16 C17 0.9(3) . . . . ?
C15 C16 C17 C18 -0.4(3) . . . . ?
C16 C17 C18 C13 0.2(3) . . . . ?
C14 C13 C18 C17 -0.3(3) . . . . ?
P2 C13 C18 C17 -175.63(14) . . . . ?
C24 C19 C20 C21 -0.5(3) . . . . ?
P2 C19 C20 C21 -177.38(13) . . . . ?
C19 C20 C21 C22 0.4(3) . . . . ?
C20 C21 C22 C23 -0.2(3) . . . . ?
C21 C22 C23 C24 0.0(4) . . . . ?
C22 C23 C24 C19 -0.2(4) . . . . ?
C20 C19 C24 C23 0.4(3) . . . . ?
P2 C19 C24 C23 177.46(19) . . . . ?
C1 C2 C25 C28 -179.69(18) . . . . ?
C3 C2 C25 C28 0.4(3) . . . . ?
C1 C2 C25 C26 -59.6(2) . . . . ?
C3 C2 C25 C26 120.51(18) . . . . ?
C1 C2 C25 C27 61.0(2) . . . . ?
C3 C2 C25 C27 -118.85(18) . . . . ?
C5 C4 C29 C31 -23.69(18) . . . . ?
C3 C4 C29 C31 160.86(14) . . . . ?
C5 C4 C29 C32 95.67(16) . . . . ?
C3 C4 C29 C32 -79.78(17) . . . . ?
C5 C4 C29 C30 -144.90(14) . . . . ?
C3 C4 C29 C30 39.65(18) . . . . ?
C38 C33 C34 C35 -2.6(2) . . . . ?
O2 C33 C34 C35 176.84(14) . . . . ?
C38 C33 C34 C57 176.48(15) . . . . ?
O2 C33 C34 C57 -4.1(3) . . . . ?
C33 C34 C35 C36 0.8(2) . . . . ?
C57 C34 C35 C36 -178.25(15) . . . . ?
C34 C35 C36 C37 1.2(2) . . . . ?
C34 C35 C36 C61 178.85(15) . . . . ?
C35 C36 C37 C38 -1.6(2) . . . . ?
C61 C36 C37 C38 -179.22(14) . . . . ?
C36 C37 C38 C33 -0.1(2) . . . . ?
C36 C37 C38 N2 -178.78(14) . . . . ?
C34 C33 C38 C37 2.3(2) . . . . ?
O2 C33 C38 C37 -177.18(13) . . . . ?
C34 C33 C38 N2 -178.76(14) . . . . ?
O2 C33 C38 N2 1.72(18) . . . . ?
C44 C39 C40 C41 -0.6(2) . . . . ?
N2 C39 C40 C41 176.43(15) . . . . ?
C39 C40 C41 C42 -1.1(3) . . . . ?
C40 C41 C42 C43 1.8(3) . . . . ?
C41 C42 C43 C44 -0.8(3) . . . . ?
C42 C43 C44 C39 -0.9(3) . . . . ?
C42 C43 C44 P4 178.89(14) . . . . ?
C40 C39 C44 C43 1.6(2) . . . . ?
N2 C39 C44 C43 -175.45(14) . . . . ?
C40 C39 C44 P4 -178.22(12) . . . . ?
N2 C39 C44 P4 4.8(2) . . . . ?
C51 P4 C44 C43 -89.10(16) . . . . ?
C45 P4 C44 C43 14.09(16) . . . . ?
C51 P4 C44 C39 90.66(14) . . . . ?
C45 P4 C44 C39 -166.14(13) . . . . ?
C51 P4 C45 C50 3.97(16) . . . . ?
C44 P4 C45 C50 -99.48(15) . . . . ?
C51 P4 C45 C46 -172.87(13) . . . . ?
C44 P4 C45 C46 83.69(14) . . . . ?
C50 C45 C46 C47 -0.1(3) . . . . ?
P4 C45 C46 C47 176.93(14) . . . . ?
C45 C46 C47 C48 -0.3(3) . . . . ?
C46 C47 C48 C49 0.5(3) . . . . ?
C47 C48 C49 C50 -0.2(3) . . . . ?
C46 C45 C50 C49 0.4(3) . . . . ?
P4 C45 C50 C49 -176.44(14) . . . . ?
C48 C49 C50 C45 -0.2(3) . . . . ?
C45 P4 C51 C56 92.38(14) . . . . ?
C44 P4 C51 C56 -164.35(14) . . . . ?
C45 P4 C51 C52 -82.60(15) . . . . ?
C44 P4 C51 C52 20.67(15) . . . . ?
C56 C51 C52 C53 -1.9(2) . . . . ?
P4 C51 C52 C53 173.01(13) . . . . ?
C51 C52 C53 C54 0.8(3) . . . . ?
C52 C53 C54 C55 0.5(3) . . . . ?
C53 C54 C55 C56 -0.7(3) . . . . ?
C54 C55 C56 C51 -0.4(3) . . . . ?
C52 C51 C56 C55 1.7(3) . . . . ?
P4 C51 C56 C55 -173.51(16) . . . . ?
C33 C34 C57 C60 61.9(2) . . . . ?
C35 C34 C57 C60 -119.06(18) . . . . ?
C33 C34 C57 C58 -177.46(16) . . . . ?
C35 C34 C57 C58 1.5(2) . . . . ?
C33 C34 C57 C59 -58.2(2) . . . . ?
C35 C34 C57 C59 120.80(18) . . . . ?
C37 C36 C61 C63B 60.6(4) . . . . ?
C35 C36 C61 C63B -117.0(4) . . . . ?
C37 C36 C61 C63A -142.0(2) . . . . ?
C35 C36 C61 C63A 40.4(3) . . . . ?
C37 C36 C61 C64A -13.7(3) . . . . ?
C35 C36 C61 C64A 168.7(2) . . . . ?
C37 C36 C61 C64B -169.0(4) . . . . ?
C35 C36 C61 C64B 13.4(5) . . . . ?
C37 C36 C61 C62A 101.4(2) . . . . ?
C35 C36 C61 C62A -76.2(2) . . . . ?
C37 C36 C61 C62B -57.6(4) . . . . ?
C35 C36 C61 C62B 124.8(4) . . . . ?
C14 C13 P2 C19 -172.71(13) . . . . ?
C18 C13 P2 C19 2.72(16) . . . . ?
C14 C13 P2 C12 84.11(14) . . . . ?
C18 C13 P2 C12 -100.47(15) . . . . ?
C20 C19 P2 C13 -79.41(15) . . . . ?
C24 C19 P2 C13 103.72(15) . . . . ?
C20 C19 P2 C12 25.36(15) . . . . ?
C24 C19 P2 C12 -151.51(15) . . . . ?
C11 C12 P2 C13 1.91(15) . . . . ?
C7 C12 P2 C13 -177.36(11) . . . . ?
C11 C12 P2 C19 -104.43(14) . . . . ?
C7 C12 P2 C19 76.30(12) . . . . ?
C34 C33 O2 P3 167.55(13) . . . . ?
C38 C33 O2 P3 -12.95(16) . . . . ?
N2 P3 O2 C33 15.90(12) . . . . ?
Cl2 P3 O2 C33 -87.61(11) . . . . ?
C37 C38 N2 C39 -8.7(2) . . . . ?
C33 C38 N2 C39 172.55(13) . . . . ?
C37 C38 N2 P3 -171.51(13) . . . . ?
C33 C38 N2 P3 9.69(16) . . . . ?
C40 C39 N2 C38 -90.71(18) . . . . ?
C44 C39 N2 C38 86.37(18) . . . . ?
C40 C39 N2 P3 69.34(19) . . . . ?
C44 C39 N2 P3 -113.58(15) . . . . ?
O2 P3 N2 C38 -14.71(11) . . . . ?
Cl2 P3 N2 C38 84.35(11) . . . . ?
O2 P3 N2 C39 -176.37(13) . . . . ?
Cl2 P3 N2 C39 -77.30(13) . . . . ?
